data_7022228
loop_
_publ_author_name
'Wang, Yibin'
'Lei, Yinlin'
'Chi, Shuhui'
'Luo, Yunjie'

_publ_section_title
;
 Rare earth metal bis(silylamide) complexes bearing pyridyl-functionalized
 indenyl ligand: synthesis, structure and performance in the living
 polymerization of L-lactide and rac-lactide.
;
_journal_issue 5
_journal_name_full 'Dalton transactions (Cambridge, England : 2003)'
_journal_page_first 1862
_journal_page_last 1871
_journal_paper_doi 10.1039/c2dt32083e
_journal_volume 42
_journal_year 2013
_chemical_formula_moiety 'C26 H46 N3 Si4 Sm'
_chemical_formula_sum 'C26 H46 N3 Si4 Sm'
_chemical_formula_weight 663.37
_chemical_name_systematic
;
?
;
_space_group_IT_number 14
_symmetry_cell_setting monoclinic
_symmetry_Int_Tables_number 14
_symmetry_space_group_name_Hall '-P 2ybc'
_symmetry_space_group_name_H-M 'P 1 21/c 1'
_atom_sites_solution_hydrogens geom
_atom_sites_solution_primary direct
_atom_sites_solution_secondary difmap
_audit_creation_method SHELXL-97
_cell_angle_alpha 90.00
_cell_angle_beta 92.839(3)
_cell_angle_gamma 90.00
_cell_formula_units_Z 4
_cell_length_a 17.4325(19)
_cell_length_b 8.3392(9)
_cell_length_c 22.810(3)
_cell_measurement_reflns_used 14089
_cell_measurement_temperature 223(2)
_cell_measurement_theta_max 27.5
_cell_measurement_theta_min 3.0
_cell_volume 3311.9(7)
_computing_cell_refinement CrystalClear
_computing_data_collection CrystalClear
_computing_data_reduction CrystalStructure
_computing_molecular_graphics 'Bruker XP'
_computing_publication_material 'Bruker SHELXTL'
_computing_structure_refinement 'SHELXL-97 (Sheldrick, 1997)'
_computing_structure_solution 'SHELXS-97 (Sheldrick, 1990)'
_diffrn_ambient_temperature 223(2)
_diffrn_detector_area_resol_mean 14.63
_diffrn_measured_fraction_theta_full 0.991
_diffrn_measured_fraction_theta_max 0.991
_diffrn_measurement_device_type 'Rigaku Saturn'
_diffrn_measurement_method \w
_diffrn_radiation_monochromator graphite
_diffrn_radiation_source 'fine-focus sealed tube'
_diffrn_radiation_type MoK\a
_diffrn_radiation_wavelength 0.71075
_diffrn_reflns_av_R_equivalents 0.0420
_diffrn_reflns_av_sigmaI/netI 0.0499
_diffrn_reflns_limit_h_max 20
_diffrn_reflns_limit_h_min -22
_diffrn_reflns_limit_k_max 10
_diffrn_reflns_limit_k_min -8
_diffrn_reflns_limit_l_max 21
_diffrn_reflns_limit_l_min -29
_diffrn_reflns_number 21131
_diffrn_reflns_theta_full 27.49
_diffrn_reflns_theta_max 27.49
_diffrn_reflns_theta_min 3.01
_exptl_absorpt_coefficient_mu 1.936
_exptl_absorpt_correction_T_max 0.695
_exptl_absorpt_correction_T_min 0.417
_exptl_absorpt_correction_type multi-scan
_exptl_absorpt_process_details 'Jacobson, R. (1998) Private communication'
_exptl_crystal_colour yellow
_exptl_crystal_density_diffrn 1.330
_exptl_crystal_density_method 'not measured'
_exptl_crystal_description block
_exptl_crystal_F_000 1364
_exptl_crystal_size_max 0.54
_exptl_crystal_size_mid 0.35
_exptl_crystal_size_min 0.20
_refine_diff_density_max 1.414
_refine_diff_density_min -1.467
_refine_diff_density_rms 0.127
_refine_ls_extinction_method none
_refine_ls_goodness_of_fit_ref 1.093
_refine_ls_hydrogen_treatment mixed
_refine_ls_matrix_type full
_refine_ls_number_parameters 288
_refine_ls_number_reflns 7527
_refine_ls_number_restraints 13
_refine_ls_restrained_S_all 1.095
_refine_ls_R_factor_all 0.0861
_refine_ls_R_factor_gt 0.0646
_refine_ls_shift/su_max 0.002
_refine_ls_shift/su_mean 0.000
_refine_ls_structure_factor_coef Fsqd
_refine_ls_weighting_details 'calc w=1/[\s^2^(Fo^2^)+(0.0579P)^2^+13.5187P] where P=(Fo^2^+2Fc^2^)/3'
_refine_ls_weighting_scheme calc
_refine_ls_wR_factor_gt 0.1493
_refine_ls_wR_factor_ref 0.1706
_reflns_number_gt 5988
_reflns_number_total 7527
_reflns_threshold_expression >2sigma(I)
_cod_data_source_file c2dt32083e.txt
_cod_data_source_block shelxl2
_cod_original_cell_volume 3311.9(6)
_cod_original_sg_symbol_H-M 'P 21/c'
_cod_database_code 7022228

loop_
_symmetry_equiv_pos_as_xyz
'x, y, z'
'-x, y+1/2, -z+1/2'
'-x, -y, -z'
'x, -y-1/2, z-1/2'

loop_
_atom_site_label
_atom_site_type_symbol
_atom_site_fract_x
_atom_site_fract_y
_atom_site_fract_z
_atom_site_U_iso_or_equiv
_atom_site_adp_type
_atom_site_occupancy
_atom_site_symmetry_multiplicity
_atom_site_calc_flag
_atom_site_refinement_flags
_atom_site_disorder_assembly
_atom_site_disorder_group
Sm1 Sm 0.73545(2) 0.26433(4) 0.847849(15) 0.04687(14) Uani 1 1 d . A .
Si1 Si 0.91942(12) 0.3209(3) 0.93094(9) 0.0571(5) Uani 1 1 d D . .
H1 H 0.899(4) 0.486(3) 0.913(3) 0.07(2) Uiso 1 1 d D . .
Si2 Si 0.83621(15) 0.0066(3) 0.91343(11) 0.0704(7) Uani 1 1 d D . .
H2 H 0.7617(19) -0.028(8) 0.882(3) 0.06(2) Uiso 1 1 d D . .
Si3 Si 0.6366(3) 0.4142(7) 0.9744(2) 0.0763(10) Uiso 0.50 1 d PD A 1
H3 H 0.588(8) 0.559(11) 0.974(7) 0.092 Uiso 0.50 1 d PD B 1
Si3' Si 0.6677(3) 0.3596(7) 0.9860(2) 0.0763(10) Uiso 0.50 1 d PD A 2
H3' H 0.698(10) 0.267(17) 1.037(5) 0.092 Uiso 0.50 1 d PD C 2
Si4 Si 0.58217(14) 0.1367(3) 0.89690(11) 0.0676(6) Uani 1 1 d D . .
H4 H 0.605(3) 0.101(7) 0.8366(10) 0.043(17) Uiso 1 1 d D . .
N1 N 0.7616(3) 0.0704(7) 0.7622(3) 0.0550(14) Uani 1 1 d . . .
N2 N 0.8469(3) 0.2057(7) 0.9018(3) 0.0524(14) Uani 1 1 d . A .
N3 N 0.6498(4) 0.2686(7) 0.9212(3) 0.0607(16) Uani 1 1 d D A .
C1 C 0.7815(5) 0.4568(11) 0.7574(4) 0.0760(8) Uani 1 1 d . . .
C2 C 0.7858(5) 0.5528(11) 0.8086(4) 0.0760(8) Uani 1 1 d . A .
H2A H 0.8333 0.6066 0.8241 0.091 Uiso 1 1 calc R . .
C3 C 0.7140(5) 0.5814(11) 0.8289(4) 0.0760(8) Uani 1 1 d . . .
H3A H 0.7025 0.6607 0.8595 0.091 Uiso 1 1 calc R D .
C4 C 0.6595(5) 0.5111(11) 0.7902(4) 0.0760(8) Uani 1 1 d . A .
C5 C 0.5777(5) 0.5010(11) 0.7884(4) 0.0760(8) Uani 1 1 d . . .
H5 H 0.5497 0.5530 0.8170 0.091 Uiso 1 1 calc R D .
C6 C 0.5418(6) 0.4176(11) 0.7461(4) 0.0760(8) Uani 1 1 d . D .
H6 H 0.4880 0.4119 0.7456 0.091 Uiso 1 1 calc R . .
C7 C 0.5799(5) 0.3365(11) 0.7015(4) 0.0760(8) Uani 1 1 d . . .
H7 H 0.5512 0.2785 0.6727 0.091 Uiso 1 1 calc R D .
C8 C 0.6590(5) 0.3416(12) 0.6999(4) 0.0760(8) Uani 1 1 d . A .
H8 H 0.6847 0.2867 0.6707 0.091 Uiso 1 1 calc R . .
C9 C 0.7006(5) 0.4329(11) 0.7441(4) 0.0760(8) Uani 1 1 d . A .
C10 C 0.8497(5) 0.4027(11) 0.7233(3) 0.067(2) Uani 1 1 d . D .
C11 C 0.8746(5) 0.2304(11) 0.7395(4) 0.069(2) Uani 1 1 d . . .
H11A H 0.9220 0.2066 0.7198 0.083 Uiso 1 1 calc R D .
H11B H 0.8867 0.2261 0.7819 0.083 Uiso 1 1 calc R . .
C12 C 0.8172(5) 0.1010(10) 0.7239(3) 0.065(2) Uani 1 1 d . D .
C13 C 0.8225(7) 0.0109(13) 0.6737(4) 0.090(3) Uani 1 1 d . . .
H13 H 0.8613 0.0327 0.6476 0.108 Uiso 1 1 calc R D .
C14 C 0.7713(8) -0.1105(13) 0.6617(4) 0.102(4) Uani 1 1 d . D .
H14 H 0.7741 -0.1711 0.6272 0.122 Uiso 1 1 calc R . .
C15 C 0.7158(7) -0.1431(11) 0.7005(4) 0.083(3) Uani 1 1 d . . .
H15 H 0.6805 -0.2268 0.6931 0.100 Uiso 1 1 calc R D .
C16 C 0.7125(5) -0.0511(9) 0.7507(4) 0.066(2) Uani 1 1 d . D .
H16 H 0.6749 -0.0742 0.7776 0.080 Uiso 1 1 calc R . .
C17 C 0.9204(5) 0.5107(14) 0.7411(4) 0.097(3) Uani 1 1 d . . .
H17A H 0.9094 0.6207 0.7297 0.145 Uiso 1 1 calc R D .
H17B H 0.9650 0.4731 0.7213 0.145 Uiso 1 1 calc R . .
H17C H 0.9307 0.5051 0.7832 0.145 Uiso 1 1 calc R . .
C18 C 0.8339(5) 0.4202(12) 0.6570(4) 0.079(3) Uani 1 1 d . . .
H18A H 0.7933 0.3468 0.6441 0.118 Uiso 1 1 calc R D .
H18B H 0.8802 0.3955 0.6369 0.118 Uiso 1 1 calc R . .
H18C H 0.8181 0.5294 0.6480 0.118 Uiso 1 1 calc R . .
C19 C 0.9337(7) 0.2993(15) 1.0121(4) 0.107(4) Uani 1 1 d . . .
H19A H 0.8871 0.3306 1.0306 0.160 Uiso 1 1 calc R . .
H19B H 0.9757 0.3675 1.0262 0.160 Uiso 1 1 calc R . .
H19C H 0.9457 0.1885 1.0217 0.160 Uiso 1 1 calc R . .
C20 C 1.0132(6) 0.2816(14) 0.8986(6) 0.106(4) Uani 1 1 d . . .
H20A H 1.0285 0.1715 0.9065 0.159 Uiso 1 1 calc R . .
H20B H 1.0516 0.3538 0.9159 0.159 Uiso 1 1 calc R . .
H20C H 1.0084 0.2989 0.8565 0.159 Uiso 1 1 calc R . .
C21 C 0.9082(6) -0.1205(12) 0.8774(6) 0.116(4) Uani 1 1 d . D .
H21A H 0.9005 -0.1119 0.8352 0.173 Uiso 1 1 calc R . .
H21B H 0.9019 -0.2314 0.8892 0.173 Uiso 1 1 calc R . .
H21C H 0.9595 -0.0844 0.8893 0.173 Uiso 1 1 calc R . .
C22 C 0.8099(16) -0.059(7) 0.9886(9) 0.123(9) Uani 0.50 1 d PD D 1
H22A H 0.8510 -0.0308 1.0170 0.184 Uiso 0.50 1 calc PR D 1
H22B H 0.8023 -0.1742 0.9889 0.184 Uiso 0.50 1 calc PR D 1
H22C H 0.7629 -0.0058 0.9988 0.184 Uiso 0.50 1 calc PR D 1
C22' C 0.8408(17) -0.059(7) 0.9919(10) 0.123(9) Uani 0.50 1 d PD D 2
H22D H 0.8922 -0.0419 1.0089 0.184 Uiso 0.50 1 calc PR D 2
H22E H 0.8281 -0.1723 0.9940 0.184 Uiso 0.50 1 calc PR D 2
H22F H 0.8043 0.0023 1.0135 0.184 Uiso 0.50 1 calc PR D 2
C23 C 0.6257(18) 0.289(3) 1.0435(10) 0.122(7) Uiso 0.50 1 d PD A 1
H23A H 0.5761 0.2363 1.0415 0.182 Uiso 0.50 1 calc PR A 1
H23B H 0.6296 0.3581 1.0777 0.182 Uiso 0.50 1 calc PR A 1
H23C H 0.6661 0.2088 1.0465 0.182 Uiso 0.50 1 calc PR A 1
C23' C 0.5929(14) 0.345(4) 1.0414(11) 0.122(7) Uiso 0.50 1 d PD A 2
H23D H 0.5426 0.3613 1.0222 0.182 Uiso 0.50 1 calc PR A 2
H23E H 0.6021 0.4273 1.0711 0.182 Uiso 0.50 1 calc PR A 2
H23F H 0.5952 0.2404 1.0597 0.182 Uiso 0.50 1 calc PR A 2
C24 C 0.7374(11) 0.480(3) 0.9981(13) 0.120(6) Uiso 0.50 1 d PD A 1
H24A H 0.7686 0.3866 1.0077 0.179 Uiso 0.50 1 calc PR A 1
H24B H 0.7355 0.5489 1.0323 0.179 Uiso 0.50 1 calc PR A 1
H24C H 0.7596 0.5387 0.9664 0.179 Uiso 0.50 1 calc PR A 1
C24' C 0.7188(15) 0.549(2) 0.9889(13) 0.120(6) Uiso 0.50 1 d PD A 2
H24D H 0.7662 0.5390 0.9687 0.179 Uiso 0.50 1 calc PR A 2
H24E H 0.7305 0.5786 1.0296 0.179 Uiso 0.50 1 calc PR A 2
H24F H 0.6871 0.6319 0.9701 0.179 Uiso 0.50 1 calc PR A 2
C25 C 0.4816(5) 0.2102(14) 0.8890(5) 0.091(3) Uani 1 1 d . D .
H25A H 0.4617 0.2258 0.9275 0.137 Uiso 1 1 calc R . .
H25B H 0.4502 0.1319 0.8674 0.137 Uiso 1 1 calc R . .
H25C H 0.4803 0.3112 0.8679 0.137 Uiso 1 1 calc R . .
C26 C 0.5833(6) -0.0600(12) 0.9345(5) 0.102(3) Uani 1 1 d . D .
H26A H 0.6356 -0.1001 0.9381 0.153 Uiso 1 1 calc R . .
H26B H 0.5515 -0.1352 0.9119 0.153 Uiso 1 1 calc R . .
H26C H 0.5636 -0.0478 0.9733 0.153 Uiso 1 1 calc R . .

loop_
_atom_site_aniso_label
_atom_site_aniso_U_11
_atom_site_aniso_U_22
_atom_site_aniso_U_33
_atom_site_aniso_U_23
_atom_site_aniso_U_13
_atom_site_aniso_U_12
Sm1 0.0539(2) 0.0475(2) 0.0392(2) 0.00555(14) 0.00115(15) -0.00508(15)
Si1 0.0591(12) 0.0550(12) 0.0562(12) -0.0031(10) -0.0074(9) -0.0095(10)
Si2 0.0853(16) 0.0513(12) 0.0708(15) 0.0141(11) -0.0329(12) -0.0157(11)
Si4 0.0630(13) 0.0744(15) 0.0666(14) -0.0019(12) 0.0137(11) -0.0102(12)
N1 0.062(4) 0.056(4) 0.046(3) -0.001(3) -0.002(3) 0.003(3)
N2 0.059(3) 0.044(3) 0.052(3) 0.000(3) -0.010(3) -0.005(3)
N3 0.067(4) 0.061(4) 0.055(4) 0.003(3) 0.011(3) -0.011(3)
C1 0.0825(19) 0.076(2) 0.0701(19) 0.0230(15) 0.0094(15) 0.0062(17)
C2 0.0825(19) 0.076(2) 0.0701(19) 0.0230(15) 0.0094(15) 0.0062(17)
C3 0.0825(19) 0.076(2) 0.0701(19) 0.0230(15) 0.0094(15) 0.0062(17)
C4 0.0825(19) 0.076(2) 0.0701(19) 0.0230(15) 0.0094(15) 0.0062(17)
C5 0.0825(19) 0.076(2) 0.0701(19) 0.0230(15) 0.0094(15) 0.0062(17)
C6 0.0825(19) 0.076(2) 0.0701(19) 0.0230(15) 0.0094(15) 0.0062(17)
C7 0.0825(19) 0.076(2) 0.0701(19) 0.0230(15) 0.0094(15) 0.0062(17)
C8 0.0825(19) 0.076(2) 0.0701(19) 0.0230(15) 0.0094(15) 0.0062(17)
C9 0.0825(19) 0.076(2) 0.0701(19) 0.0230(15) 0.0094(15) 0.0062(17)
C10 0.070(5) 0.081(6) 0.051(4) 0.018(4) 0.016(4) -0.011(4)
C11 0.047(4) 0.100(7) 0.061(5) 0.016(4) 0.006(4) 0.000(4)
C12 0.077(5) 0.069(5) 0.049(4) 0.009(4) 0.008(4) 0.024(4)
C13 0.124(9) 0.080(7) 0.068(6) -0.001(5) 0.028(6) 0.023(6)
C14 0.179(12) 0.070(7) 0.056(6) -0.001(5) 0.009(7) 0.023(7)
C15 0.136(9) 0.050(5) 0.060(5) 0.000(4) -0.021(5) 0.007(5)
C16 0.082(6) 0.052(4) 0.063(5) 0.007(4) -0.010(4) 0.005(4)
C17 0.078(6) 0.124(9) 0.089(7) 0.018(6) 0.016(5) -0.034(6)
C18 0.087(6) 0.095(7) 0.056(5) 0.019(5) 0.018(4) -0.002(5)
C19 0.129(9) 0.120(9) 0.069(6) -0.003(6) -0.021(6) -0.054(8)
C20 0.067(6) 0.131(10) 0.120(10) -0.031(7) 0.014(6) -0.020(6)
C21 0.091(7) 0.059(6) 0.192(13) -0.012(7) -0.043(8) 0.008(5)
C22 0.14(2) 0.123(10) 0.099(9) 0.066(8) -0.100(12) -0.09(2)
C22' 0.14(2) 0.123(10) 0.099(9) 0.066(8) -0.100(12) -0.09(2)
C25 0.067(6) 0.120(9) 0.088(7) -0.010(6) 0.017(5) -0.005(6)
C26 0.103(8) 0.084(7) 0.121(9) 0.013(7) 0.020(7) -0.026(6)

loop_
_atom_type_symbol
_atom_type_description
_atom_type_scat_dispersion_real
_atom_type_scat_dispersion_imag
_atom_type_scat_source
C C 0.0033 0.0016 'International Tables Vol C Tables 4.2.6.8 and 6.1.1.4'
H H 0.0000 0.0000 'International Tables Vol C Tables 4.2.6.8 and 6.1.1.4'
N N 0.0061 0.0033 'International Tables Vol C Tables 4.2.6.8 and 6.1.1.4'
Sm Sm -0.1638 3.4418 'International Tables Vol C Tables 4.2.6.8 and 6.1.1.4'
Si Si 0.0817 0.0704 'International Tables Vol C Tables 4.2.6.8 and 6.1.1.4'

loop_
_geom_angle_atom_site_label_1
_geom_angle_atom_site_label_2
_geom_angle_atom_site_label_3
_geom_angle
N3 Sm1 N2 100.1(2)
N3 Sm1 N1 134.7(2)
N2 Sm1 N1 95.4(2)
N3 Sm1 C3 90.7(2)
N2 Sm1 C3 113.6(3)
N1 Sm1 C3 121.2(2)
N3 Sm1 C2 117.2(2)
N2 Sm1 C2 94.9(2)
N1 Sm1 C2 103.4(2)
C3 Sm1 C2 29.4(2)
N3 Sm1 C4 91.3(2)
N2 Sm1 C4 142.2(3)
N1 Sm1 C4 101.8(2)
C3 Sm1 C4 29.6(3)
C2 Sm1 C4 48.5(3)
N3 Sm1 C1 139.3(3)
N2 Sm1 C1 104.7(2)
N1 Sm1 C1 74.4(3)
C3 Sm1 C1 49.9(3)
C2 Sm1 C1 29.9(3)
C4 Sm1 C1 50.1(3)
N3 Sm1 C9 119.2(3)
N2 Sm1 C9 134.6(2)
N1 Sm1 C9 73.4(2)
C3 Sm1 C9 49.4(3)
C2 Sm1 C9 48.5(3)
C4 Sm1 C9 30.4(3)
C1 Sm1 C9 30.1(3)
N3 Sm1 Si2 91.84(18)
N2 Sm1 Si2 32.26(15)
N1 Sm1 Si2 79.35(14)
C3 Sm1 Si2 145.4(2)
C2 Sm1 Si2 125.7(2)
C4 Sm1 Si2 174.2(2)
C1 Sm1 Si2 125.6(2)
C9 Sm1 Si2 148.1(2)
N3 Sm1 Si4 31.67(16)
N2 Sm1 Si4 116.71(16)
N1 Sm1 Si4 104.01(15)
C3 Sm1 Si4 106.0(2)
C2 Sm1 Si4 135.3(2)
C4 Sm1 Si4 91.5(2)
C1 Sm1 Si4 138.4(2)
C9 Sm1 Si4 108.7(2)
Si2 Sm1 Si4 93.71(7)
N3 Sm1 H2 84.6(15)
N2 Sm1 H2 60.5(3)
N1 Sm1 H2 66.8(14)
C3 Sm1 H2 171.4(11)
C2 Sm1 H2 150.8(9)
C4 Sm1 H2 157.2(4)
C1 Sm1 H2 135.8(15)
C9 Sm1 H2 139.1(12)
Si2 Sm1 H2 28.2(3)
Si4 Sm1 H2 73.4(11)
N2 Si1 C20 113.4(4)
N2 Si1 C19 113.2(4)
C20 Si1 C19 107.5(6)
N2 Si1 H1 104(3)
C20 Si1 H1 105(3)
C19 Si1 H1 113(3)
N2 Si2 C21 114.0(5)
N2 Si2 C22' 116.0(17)
C21 Si2 C22' 104.9(19)
N2 Si2 C22 117.6(18)
C21 Si2 C22 115.9(18)
C22' Si2 C22 16.5(15)
N2 Si2 Sm1 46.5(2)
C21 Si2 Sm1 123.9(4)
C22' Si2 Sm1 131.2(18)
C22 Si2 Sm1 118.9(16)
N2 Si2 H2 103(3)
C21 Si2 H2 106(3)
C22' Si2 H2 113(3)
C22 Si2 H2 98(3)
Sm1 Si2 H2 56(3)
N3 Si3 C24 104.4(10)
N3 Si3 C23 102.5(10)
C24 Si3 C23 93.0(13)
N3 Si3 H3 131(6)
C24 Si3 H3 107(7)
C23 Si3 H3 112(6)
N3 Si3' C24' 119.7(11)
N3 Si3' C23' 117.6(11)
C24' Si3' C23' 112.9(14)
N3 Si3' H3' 120(7)
C24' Si3' H3' 106(7)
C23' Si3' H3' 70(8)
N3 Si4 C26 115.7(4)
N3 Si4 C25 117.3(4)
C26 Si4 C25 109.0(5)
N3 Si4 Sm1 45.7(2)
C26 Si4 Sm1 118.5(4)
C25 Si4 Sm1 132.1(4)
N3 Si4 H4 103(2)
C26 Si4 H4 105(2)
C25 Si4 H4 106(2)
Sm1 Si4 H4 58(2)
C16 N1 C12 118.9(7)
C16 N1 Sm1 118.9(5)
C12 N1 Sm1 121.6(5)
Si2 N2 Si1 125.4(4)
Si2 N2 Sm1 101.3(3)
Si1 N2 Sm1 133.0(3)
Si3' N3 Si4 133.0(4)
Si3' N3 Si3 25.2(2)
Si4 N3 Si3 124.7(4)
Si3' N3 Sm1 123.4(4)
Si4 N3 Sm1 102.7(3)
Si3 N3 Sm1 129.2(4)
C2 C1 C9 105.3(8)
C2 C1 C10 125.3(9)
C9 C1 C10 129.3(9)
C2 C1 Sm1 73.6(5)
C9 C1 Sm1 76.1(5)
C10 C1 Sm1 118.2(5)
C3 C2 C1 111.3(9)
C3 C2 Sm1 74.3(5)
C1 C2 Sm1 76.5(5)
C3 C2 H2A 124.0
C1 C2 H2A 124.0
Sm1 C2 H2A 124.0
C2 C3 C4 108.5(9)
C2 C3 Sm1 76.3(5)
C4 C3 Sm1 77.0(6)
C2 C3 H3A 124.9
C4 C3 H3A 124.9
Sm1 C3 H3A 124.9
C3 C4 C5 133.8(9)
C3 C4 C9 107.5(8)
C5 C4 C9 118.7(9)
C3 C4 Sm1 73.4(5)
C5 C4 Sm1 115.3(6)
C9 C4 Sm1 76.6(5)
C6 C5 C4 119.2(9)
C6 C5 H5 120.4
C4 C5 H5 120.4
C5 C6 C7 123.7(9)
C5 C6 H6 118.1
C7 C6 H6 118.1
C8 C7 C6 120.6(10)
C8 C7 H7 119.7
C6 C7 H7 119.7
C7 C8 C9 118.0(9)
C7 C8 H8 121.0
C9 C8 H8 121.0
C8 C9 C1 132.7(9)
C8 C9 C4 119.8(9)
C1 C9 C4 107.3(9)
C8 C9 Sm1 114.2(6)
C1 C9 Sm1 73.9(5)
C4 C9 Sm1 73.0(5)
C1 C10 C18 111.7(7)
C1 C10 C11 111.9(6)
C18 C10 C11 111.1(8)
C1 C10 C17 108.9(8)
C18 C10 C17 107.6(7)
C11 C10 C17 105.4(7)
C12 C11 C10 115.9(7)
C12 C11 H11A 108.3
C10 C11 H11A 108.3
C12 C11 H11B 108.3
C10 C11 H11B 108.3
H11A C11 H11B 107.4
N1 C12 C13 120.8(9)
N1 C12 C11 118.1(7)
C13 C12 C11 121.1(9)
C14 C13 C12 119.9(10)
C14 C13 H13 120.0
C12 C13 H13 120.0
C13 C14 C15 119.6(10)
C13 C14 H14 120.2
C15 C14 H14 120.2
C14 C15 C16 118.9(10)
C14 C15 H15 120.5
C16 C15 H15 120.5
N1 C16 C15 121.9(9)
N1 C16 H16 119.0
C15 C16 H16 119.0
C10 C17 H17A 109.5
C10 C17 H17B 109.5
H17A C17 H17B 109.5
C10 C17 H17C 109.5
H17A C17 H17C 109.5
H17B C17 H17C 109.5
C10 C18 H18A 109.5
C10 C18 H18B 109.5
H18A C18 H18B 109.5
C10 C18 H18C 109.5
H18A C18 H18C 109.5
H18B C18 H18C 109.5
Si1 C19 H19A 109.5
Si1 C19 H19B 109.5
H19A C19 H19B 109.5
Si1 C19 H19C 109.5
H19A C19 H19C 109.5
H19B C19 H19C 109.5
Si1 C20 H20A 109.5
Si1 C20 H20B 109.5
H20A C20 H20B 109.5
Si1 C20 H20C 109.5
H20A C20 H20C 109.5
H20B C20 H20C 109.5
Si2 C21 H21A 109.5
Si2 C21 H21B 109.5
H21A C21 H21B 109.5
Si2 C21 H21C 109.5
H21A C21 H21C 109.5
H21B C21 H21C 109.5
Si2 C22 H22A 109.5
Si2 C22 H22B 109.5
Si2 C22 H22C 109.5
Si2 C22' H22D 109.5
Si2 C22' H22E 109.5
H22D C22' H22E 109.5
Si2 C22' H22F 109.5
H22D C22' H22F 109.5
H22E C22' H22F 109.5
Si3 C23 H3' 82(3)
H3' C23 H23A 143.6
H3' C23 H23B 98.3
H3' C23 H23C 36.7
Si3' C23' H23D 109.5
Si3' C23' H23E 109.5
H23D C23' H23E 109.5
Si3' C23' H23F 109.5
H23D C23' H23F 109.5
H23E C23' H23F 109.5
Si3' C24' H24D 109.5
Si3' C24' H24E 109.5
H24D C24' H24E 109.5
Si3' C24' H24F 109.5
H24D C24' H24F 109.5
H24E C24' H24F 109.5
Si4 C25 H25A 109.5
Si4 C25 H25B 109.5
H25A C25 H25B 109.5
Si4 C25 H25C 109.5
H25A C25 H25C 109.5
H25B C25 H25C 109.5
Si4 C26 H26A 109.5
Si4 C26 H26B 109.5
H26A C26 H26B 109.5
Si4 C26 H26C 109.5
H26A C26 H26C 109.5
H26B C26 H26C 109.5

loop_
_geom_bond_atom_site_label_1
_geom_bond_atom_site_label_2
_geom_bond_distance
Sm1 N3 2.297(6)
Sm1 N2 2.300(6)
Sm1 N1 2.593(6)
Sm1 C3 2.702(9)
Sm1 C2 2.727(9)
Sm1 C4 2.747(9)
Sm1 C1 2.765(8)
Sm1 C9 2.794(8)
Sm1 Si2 3.112(2)
Sm1 Si4 3.134(2)
Sm1 H2 2.60(7)
Si1 N2 1.697(6)
Si1 C20 1.855(10)
Si1 C19 1.865(10)
Si1 H1 1.479(10)
Si2 N2 1.694(6)
Si2 C21 1.863(11)
Si2 C22' 1.871(16)
Si2 C22 1.878(17)
Si2 H2 1.479(10)
Si3 N3 1.740(8)
Si3 C24 1.894(16)
Si3 C23 1.909(17)
Si3 H3 1.478(10)
Si3' N3 1.676(8)
Si3' C24' 1.816(16)
Si3' C23' 1.862(16)
Si3' H3' 1.480(10)
Si4 N3 1.686(7)
Si4 C26 1.851(10)
Si4 C25 1.858(10)
Si4 H4 1.480(10)
N1 C16 1.344(10)
N1 C12 1.360(10)
C1 C2 1.415(13)
C1 C9 1.441(12)
C1 C10 1.520(12)
C2 C3 1.377(12)
C2 H2A 0.9900
C3 C4 1.393(13)
C3 H3A 0.9900
C4 C5 1.427(12)
C4 C9 1.455(13)
C5 C6 1.321(12)
C5 H5 0.9400
C6 C7 1.414(12)
C6 H6 0.9400
C7 C8 1.382(12)
C7 H7 0.9400
C8 C9 1.431(13)
C8 H8 0.9400
C10 C18 1.532(11)
C10 C11 1.540(12)
C10 C17 1.563(12)
C11 C12 1.502(12)
C11 H11A 0.9800
C11 H11B 0.9800
C12 C13 1.377(12)
C13 C14 1.369(15)
C13 H13 0.9400
C14 C15 1.369(14)
C14 H14 0.9400
C15 C16 1.382(11)
C15 H15 0.9400
C16 H16 0.9400
C17 H17A 0.9700
C17 H17B 0.9700
C17 H17C 0.9700
C18 H18A 0.9700
C18 H18B 0.9700
C18 H18C 0.9700
C19 H19A 0.9700
C19 H19B 0.9700
C19 H19C 0.9700
C20 H20A 0.9700
C20 H20B 0.9700
C20 H20C 0.9700
C21 H21A 0.9700
C21 H21B 0.9700
C21 H21C 0.9700
C22 H22A 0.9700
C22 H22B 0.9700
C22 H22C 0.9700
C22' H22D 0.9700
C22' H22E 0.9700
C22' H22F 0.9700
C23 H3' 1.28(18)
C23 H23A 0.9700
C23 H23B 0.9700
C23 H23C 0.9700
C23' H23D 0.9700
C23' H23E 0.9700
C23' H23F 0.9700
C24 H24A 0.9700
C24 H24B 0.9700
C24 H24C 0.9700
C24' H24D 0.9700
C24' H24E 0.9700
C24' H24F 0.9700
C25 H25A 0.9700
C25 H25B 0.9700
C25 H25C 0.9700
C26 H26A 0.9700
C26 H26B 0.9700
C26 H26C 0.9700

loop_
_geom_torsion_atom_site_label_1
_geom_torsion_atom_site_label_2
_geom_torsion_atom_site_label_3
_geom_torsion_atom_site_label_4
_geom_torsion
N3 Sm1 Si2 N2 -106.2(3)
N1 Sm1 Si2 N2 118.6(3)
C3 Sm1 Si2 N2 -12.3(5)
C2 Sm1 Si2 N2 19.7(4)
C4 Sm1 Si2 N2 16(2)
C1 Sm1 Si2 N2 56.7(4)
C9 Sm1 Si2 N2 86.9(5)
Si4 Sm1 Si2 N2 -137.8(3)
N3 Sm1 Si2 C21 161.6(4)
N2 Sm1 Si2 C21 -92.2(5)
N1 Sm1 Si2 C21 26.4(4)
C3 Sm1 Si2 C21 -104.5(5)
C2 Sm1 Si2 C21 -72.5(5)
C4 Sm1 Si2 C21 -76(2)
C1 Sm1 Si2 C21 -35.5(5)
C9 Sm1 Si2 C21 -5.3(6)
Si4 Sm1 Si2 C21 130.0(4)
N3 Sm1 Si2 C22' -17.8(13)
N2 Sm1 Si2 C22' 88.4(13)
N1 Sm1 Si2 C22' -153.0(13)
C3 Sm1 Si2 C22' 76.0(14)
C2 Sm1 Si2 C22' 108.1(13)
C4 Sm1 Si2 C22' 105(2)
C1 Sm1 Si2 C22' 145.0(13)
C9 Sm1 Si2 C22' 175.2(14)
Si4 Sm1 Si2 C22' -49.5(13)
N3 Sm1 Si2 C22 -4.4(13)
N2 Sm1 Si2 C22 101.8(13)
N1 Sm1 Si2 C22 -139.6(13)
C3 Sm1 Si2 C22 89.5(13)
C2 Sm1 Si2 C22 121.5(13)
C4 Sm1 Si2 C22 118(2)
C1 Sm1 Si2 C22 158.5(13)
C9 Sm1 Si2 C22 -171.3(14)
Si4 Sm1 Si2 C22 -36.0(13)
N2 Sm1 Si4 N3 63.8(4)
N1 Sm1 Si4 N3 167.4(3)
C3 Sm1 Si4 N3 -63.8(4)
C2 Sm1 Si4 N3 -66.3(4)
C4 Sm1 Si4 N3 -90.0(4)
C1 Sm1 Si4 N3 -110.4(5)
C9 Sm1 Si4 N3 -115.6(4)
Si2 Sm1 Si4 N3 87.5(3)
N3 Sm1 Si4 C26 -99.2(5)
N2 Sm1 Si4 C26 -35.4(5)
N1 Sm1 Si4 C26 68.2(5)
C3 Sm1 Si4 C26 -163.0(5)
C2 Sm1 Si4 C26 -165.6(5)
C4 Sm1 Si4 C26 170.8(5)
C1 Sm1 Si4 C26 150.4(5)
C9 Sm1 Si4 C26 145.1(5)
Si2 Sm1 Si4 C26 -11.8(4)
N3 Sm1 Si4 C25 88.9(6)
N2 Sm1 Si4 C25 152.7(5)
N1 Sm1 Si4 C25 -103.7(5)
C3 Sm1 Si4 C25 25.1(5)
C2 Sm1 Si4 C25 22.5(6)
C4 Sm1 Si4 C25 -1.1(5)
C1 Sm1 Si4 C25 -21.5(6)
C9 Sm1 Si4 C25 -26.8(5)
Si2 Sm1 Si4 C25 176.4(5)
N3 Sm1 N1 C16 8.1(7)
N2 Sm1 N1 C16 118.2(5)
C3 Sm1 N1 C16 -120.0(5)
C2 Sm1 N1 C16 -145.5(5)
C4 Sm1 N1 C16 -95.7(6)
C1 Sm1 N1 C16 -138.1(6)
C9 Sm1 N1 C16 -106.8(6)
Si2 Sm1 N1 C16 90.1(5)
Si4 Sm1 N1 C16 -1.1(5)
N3 Sm1 N1 C12 179.0(5)
N2 Sm1 N1 C12 -71.0(6)
C3 Sm1 N1 C12 50.8(6)
C2 Sm1 N1 C12 25.4(6)
C4 Sm1 N1 C12 75.1(6)
C1 Sm1 N1 C12 32.8(5)
C9 Sm1 N1 C12 64.1(6)
Si2 Sm1 N1 C12 -99.1(5)
Si4 Sm1 N1 C12 169.7(5)
C21 Si2 N2 Si1 -70.8(6)
C22' Si2 N2 Si1 51.3(14)
C22 Si2 N2 Si1 69.7(11)
Sm1 Si2 N2 Si1 174.5(6)
C21 Si2 N2 Sm1 114.7(4)
C22' Si2 N2 Sm1 -123.2(13)
C22 Si2 N2 Sm1 -104.8(10)
C20 Si1 N2 Si2 71.7(7)
C19 Si1 N2 Si2 -51.2(7)
C20 Si1 N2 Sm1 -115.7(6)
C19 Si1 N2 Sm1 121.4(6)
N3 Sm1 N2 Si2 77.2(3)
N1 Sm1 N2 Si2 -60.1(3)
C3 Sm1 N2 Si2 172.4(3)
C2 Sm1 N2 Si2 -164.1(3)
C4 Sm1 N2 Si2 -177.4(3)
C1 Sm1 N2 Si2 -135.4(3)
C9 Sm1 N2 Si2 -132.1(4)
Si4 Sm1 N2 Si2 48.6(3)
N3 Sm1 N2 Si1 -96.7(5)
N1 Sm1 N2 Si1 126.0(5)
C3 Sm1 N2 Si1 -1.5(6)
C2 Sm1 N2 Si1 22.1(5)
C4 Sm1 N2 Si1 8.8(7)
C1 Sm1 N2 Si1 50.7(5)
C9 Sm1 N2 Si1 54.0(6)
Si2 Sm1 N2 Si1 -173.9(7)
Si4 Sm1 N2 Si1 -125.3(4)
C24' Si3' N3 Si4 -155.1(11)
C23' Si3' N3 Si4 -11.6(13)
C24' Si3' N3 Si3 -73.8(12)
C23' Si3' N3 Si3 69.8(12)
C24' Si3' N3 Sm1 38.4(12)
C23' Si3' N3 Sm1 -178.1(11)
C26 Si4 N3 Si3' -62.9(8)
C25 Si4 N3 Si3' 68.1(8)
Sm1 Si4 N3 Si3' -168.5(8)
C26 Si4 N3 Si3 -93.6(7)
C25 Si4 N3 Si3 37.3(7)
Sm1 Si4 N3 Si3 160.8(7)
C26 Si4 N3 Sm1 105.6(5)
C25 Si4 N3 Sm1 -123.4(4)
C24 Si3 N3 Si3' 45.8(11)
C23 Si3 N3 Si3' -50.6(12)
C24 Si3 N3 Si4 164.1(10)
C23 Si3 N3 Si4 67.7(11)
C24 Si3 N3 Sm1 -40.4(11)
C23 Si3 N3 Sm1 -136.8(11)
N2 Sm1 N3 Si3' 44.4(5)
N1 Sm1 N3 Si3' 152.6(4)
C3 Sm1 N3 Si3' -69.7(5)
C2 Sm1 N3 Si3' -56.5(5)
C4 Sm1 N3 Si3' -99.3(5)
C1 Sm1 N3 Si3' -82.6(6)
C9 Sm1 N3 Si3' -112.0(5)
Si2 Sm1 N3 Si3' 75.8(5)
Si4 Sm1 N3 Si3' 169.9(7)
N2 Sm1 N3 Si4 -125.5(3)
N1 Sm1 N3 Si4 -17.3(5)
C3 Sm1 N3 Si4 120.4(4)
C2 Sm1 N3 Si4 133.6(3)
C4 Sm1 N3 Si4 90.8(4)
C1 Sm1 N3 Si4 107.5(4)
C9 Sm1 N3 Si4 78.0(4)
Si2 Sm1 N3 Si4 -94.1(3)
N2 Sm1 N3 Si3 75.0(5)
N1 Sm1 N3 Si3 -176.8(4)
C3 Sm1 N3 Si3 -39.1(5)
C2 Sm1 N3 Si3 -26.0(6)
C4 Sm1 N3 Si3 -68.8(5)
C1 Sm1 N3 Si3 -52.1(7)
C9 Sm1 N3 Si3 -81.5(6)
Si2 Sm1 N3 Si3 106.4(5)
Si4 Sm1 N3 Si3 -159.6(7)
N3 Sm1 C1 C2 51.9(7)
N2 Sm1 C1 C2 -73.8(6)
N1 Sm1 C1 C2 -165.4(6)
C3 Sm1 C1 C2 34.8(5)
C4 Sm1 C1 C2 73.8(6)
C9 Sm1 C1 C2 110.8(8)
Si2 Sm1 C1 C2 -101.3(5)
Si4 Sm1 C1 C2 100.9(6)
N3 Sm1 C1 C9 -59.0(7)
N2 Sm1 C1 C9 175.4(5)
N1 Sm1 C1 C9 83.7(6)
C3 Sm1 C1 C9 -76.0(6)
C2 Sm1 C1 C9 -110.8(8)
C4 Sm1 C1 C9 -37.0(5)
Si2 Sm1 C1 C9 147.9(5)
Si4 Sm1 C1 C9 -10.0(7)
N3 Sm1 C1 C10 173.6(6)
N2 Sm1 C1 C10 48.0(7)
N1 Sm1 C1 C10 -43.7(7)
C3 Sm1 C1 C10 156.6(8)
C2 Sm1 C1 C10 121.8(10)
C4 Sm1 C1 C10 -164.4(9)
C9 Sm1 C1 C10 -127.4(10)
Si2 Sm1 C1 C10 20.5(8)
Si4 Sm1 C1 C10 -137.4(5)
C9 C1 C2 C3 3.2(10)
C10 C1 C2 C3 179.8(8)
Sm1 C1 C2 C3 -66.9(6)
C9 C1 C2 Sm1 70.1(6)
C10 C1 C2 Sm1 -113.3(8)
N3 Sm1 C2 C3 -27.7(7)
N2 Sm1 C2 C3 -131.7(6)
N1 Sm1 C2 C3 131.5(6)
C4 Sm1 C2 C3 37.4(5)
C1 Sm1 C2 C3 117.1(8)
C9 Sm1 C2 C3 78.4(6)
Si2 Sm1 C2 C3 -142.2(5)
Si4 Sm1 C2 C3 5.0(7)
N3 Sm1 C2 C1 -144.8(5)
N2 Sm1 C2 C1 111.2(5)
N1 Sm1 C2 C1 14.4(6)
C3 Sm1 C2 C1 -117.1(8)
C4 Sm1 C2 C1 -79.7(6)
C9 Sm1 C2 C1 -38.6(5)
Si2 Sm1 C2 C1 100.8(5)
Si4 Sm1 C2 C1 -112.0(5)
C1 C2 C3 C4 -2.6(10)
Sm1 C2 C3 C4 -70.9(6)
C1 C2 C3 Sm1 68.3(6)
N3 Sm1 C3 C2 155.6(6)
N2 Sm1 C3 C2 54.2(6)
N1 Sm1 C3 C2 -58.4(6)
C4 Sm1 C3 C2 -113.1(8)
C1 Sm1 C3 C2 -35.4(5)
C9 Sm1 C3 C2 -75.2(6)
Si2 Sm1 C3 C2 61.3(7)
Si4 Sm1 C3 C2 -176.3(5)
N3 Sm1 C3 C4 -91.4(5)
N2 Sm1 C3 C4 167.3(5)
N1 Sm1 C3 C4 54.6(6)
C2 Sm1 C3 C4 113.1(8)
C1 Sm1 C3 C4 77.6(6)
C9 Sm1 C3 C4 37.8(5)
Si2 Sm1 C3 C4 174.4(4)
Si4 Sm1 C3 C4 -63.3(5)
C2 C3 C4 C5 179.9(9)
Sm1 C3 C4 C5 109.4(10)
C2 C3 C4 C9 0.9(10)
Sm1 C3 C4 C9 -69.6(6)
C2 C3 C4 Sm1 70.5(6)
N3 Sm1 C4 C3 89.2(5)
N2 Sm1 C4 C3 -19.2(7)
N1 Sm1 C4 C3 -134.5(5)
C2 Sm1 C4 C3 -37.0(5)
C1 Sm1 C4 C3 -76.7(6)
C9 Sm1 C4 C3 -113.2(8)
Si2 Sm1 C4 C3 -33(2)
Si4 Sm1 C4 C3 120.8(5)
N3 Sm1 C4 C5 -42.0(7)
N2 Sm1 C4 C5 -150.4(6)
N1 Sm1 C4 C5 94.3(7)
C3 Sm1 C4 C5 -131.1(10)
C2 Sm1 C4 C5 -168.2(9)
C1 Sm1 C4 C5 152.1(9)
C9 Sm1 C4 C5 115.7(10)
Si2 Sm1 C4 C5 -164.4(16)
Si4 Sm1 C4 C5 -10.3(7)
N3 Sm1 C4 C9 -157.6(6)
N2 Sm1 C4 C9 94.0(7)
N1 Sm1 C4 C9 -21.3(6)
C3 Sm1 C4 C9 113.2(8)
C2 Sm1 C4 C9 76.2(6)
C1 Sm1 C4 C9 36.5(5)
Si2 Sm1 C4 C9 80(2)
Si4 Sm1 C4 C9 -126.0(5)
C3 C4 C5 C6 -177.0(9)
C9 C4 C5 C6 1.9(12)
Sm1 C4 C5 C6 -86.1(9)
C4 C5 C6 C7 -0.2(13)
C5 C6 C7 C8 -0.4(13)
C6 C7 C8 C9 -0.9(12)
C7 C8 C9 C1 176.1(9)
C7 C8 C9 C4 2.6(12)
C7 C8 C9 Sm1 86.1(9)
C2 C1 C9 C8 -176.6(9)
C10 C1 C9 C8 6.9(16)
Sm1 C1 C9 C8 -108.3(10)
C2 C1 C9 C4 -2.5(9)
C10 C1 C9 C4 -179.0(8)
Sm1 C1 C9 C4 65.8(6)
C2 C1 C9 Sm1 -68.3(6)
C10 C1 C9 Sm1 115.2(9)
C3 C4 C9 C8 176.1(8)
C5 C4 C9 C8 -3.1(12)
Sm1 C4 C9 C8 108.6(8)
C3 C4 C9 C1 1.1(10)
C5 C4 C9 C1 -178.1(8)
Sm1 C4 C9 C1 -66.4(6)
C3 C4 C9 Sm1 67.5(6)
C5 C4 C9 Sm1 -111.7(8)
N3 Sm1 C9 C8 -89.8(7)
N2 Sm1 C9 C8 123.7(6)
N1 Sm1 C9 C8 42.6(6)
C3 Sm1 C9 C8 -152.3(8)
C2 Sm1 C9 C8 168.4(8)
C4 Sm1 C9 C8 -115.6(9)
C1 Sm1 C9 C8 130.0(10)
Si2 Sm1 C9 C8 75.3(8)
Si4 Sm1 C9 C8 -56.9(7)
N3 Sm1 C9 C1 140.2(5)
N2 Sm1 C9 C1 -6.3(7)
N1 Sm1 C9 C1 -87.4(6)
C3 Sm1 C9 C1 77.6(6)
C2 Sm1 C9 C1 38.4(5)
C4 Sm1 C9 C1 114.4(9)
Si2 Sm1 C9 C1 -54.8(8)
Si4 Sm1 C9 C1 173.0(5)
N3 Sm1 C9 C4 25.8(6)
N2 Sm1 C9 C4 -120.7(5)
N1 Sm1 C9 C4 158.2(6)
C3 Sm1 C9 C4 -36.7(5)
C2 Sm1 C9 C4 -76.0(6)
C1 Sm1 C9 C4 -114.4(9)
Si2 Sm1 C9 C4 -169.2(4)
Si4 Sm1 C9 C4 58.7(6)
C2 C1 C10 C18 -136.3(9)
C9 C1 C10 C18 39.5(12)
Sm1 C1 C10 C18 134.4(6)
C2 C1 C10 C11 98.5(10)
C9 C1 C10 C11 -85.7(11)
Sm1 C1 C10 C11 9.2(10)
C2 C1 C10 C17 -17.7(12)
C9 C1 C10 C17 158.1(9)
Sm1 C1 C10 C17 -106.9(7)
C1 C10 C11 C12 64.6(10)
C18 C10 C11 C12 -61.0(9)
C17 C10 C11 C12 -177.2(7)
C16 N1 C12 C13 1.0(11)
Sm1 N1 C12 C13 -169.8(6)
C16 N1 C12 C11 -176.2(7)
Sm1 N1 C12 C11 13.0(9)
C10 C11 C12 N1 -84.3(9)
C10 C11 C12 C13 98.6(10)
N1 C12 C13 C14 0.3(14)
C11 C12 C13 C14 177.4(9)
C12 C13 C14 C15 -1.1(15)
C13 C14 C15 C16 0.6(15)
C12 N1 C16 C15 -1.6(11)
Sm1 N1 C16 C15 169.5(6)
C14 C15 C16 N1 0.8(13)
